data_7034512
loop_
_publ_author_name
'Kosaka, Wataru'
'Itoh, Masahisa'
'Miyasaka, Hitoshi'

_publ_section_title
;
 The effect of chlorine and fluorine substitutions on tuning the
 ionization potential of benzoate-bridged paddlewheel diruthenium(ii, ii)
 complexes.
;
_journal_issue 17
_journal_name_full 'Dalton transactions (Cambridge, England : 2003)'
_journal_page_first 8156
_journal_page_last 8168
_journal_paper_doi 10.1039/c5dt00505a
_journal_volume 44
_journal_year 2015
_chemical_formula_moiety 'C36 H24 Cl12 O10 Ru2'
_chemical_formula_sum 'C36 H24 Cl12 O10 Ru2'
_chemical_formula_weight 1244.16
_space_group_IT_number 2
_symmetry_cell_setting triclinic
_symmetry_Int_Tables_number 2
_symmetry_space_group_name_Hall '-P 1'
_symmetry_space_group_name_H-M 'P -1'
_atom_sites_solution_hydrogens geom
_atom_sites_solution_primary direct
_atom_sites_solution_secondary difmap
_audit_update_record
;
2014-12-24 deposited with the CCDC.
2015-03-12 downloaded from the CCDC.
;
_cell_angle_alpha 69.520(11)
_cell_angle_beta 71.324(9)
_cell_angle_gamma 77.853(11)
_cell_formula_units_Z 1
_cell_length_a 9.3702(17)
_cell_length_b 10.3639(18)
_cell_length_c 12.289(2)
_cell_measurement_reflns_used 3918
_cell_measurement_temperature 97
_cell_measurement_theta_max 30.70
_cell_measurement_theta_min 2.34
_cell_volume 1052.6(3)
_computing_cell_refinement CrystalClear
_computing_data_collection 'CrystalClear (Rigaku Inc., 2008)'
_computing_data_reduction CrystalClear
_computing_molecular_graphics 'CrystalStructure 4.0'
_computing_publication_material 'CrystalStructure 4.0 (Rigaku, 2010)'
_computing_structure_refinement 'SHELXL97 (Sheldrick, 2008)'
_computing_structure_solution 'SIR2002 (Burla, et al., 2003)'
_diffrn_ambient_temperature 97
_diffrn_detector_area_resol_mean 7.314
_diffrn_measured_fraction_theta_full 0.973
_diffrn_measured_fraction_theta_max 0.973
_diffrn_measurement_device_type 'Rigaku Saturn70'
_diffrn_measurement_method \w
_diffrn_radiation_type 'Mo K\a'
_diffrn_radiation_wavelength 0.71075
_diffrn_reflns_av_R_equivalents 0.0289
_diffrn_reflns_limit_h_max 11
_diffrn_reflns_limit_h_min -10
_diffrn_reflns_limit_k_max 9
_diffrn_reflns_limit_k_min -12
_diffrn_reflns_limit_l_max 14
_diffrn_reflns_limit_l_min -14
_diffrn_reflns_number 7046
_diffrn_reflns_theta_full 25.00
_diffrn_reflns_theta_max 25.00
_diffrn_standards_number 0
_exptl_absorpt_coefficient_mu 1.535
_exptl_absorpt_correction_T_max 0.985
_exptl_absorpt_correction_T_min 0.873
_exptl_absorpt_correction_type multi-scan
_exptl_absorpt_process_details 'REQAB (Rigaku, 1998)'
_exptl_crystal_colour orange
_exptl_crystal_density_diffrn 1.963
_exptl_crystal_density_method 'not measured'
_exptl_crystal_description platelet
_exptl_crystal_F_000 612.00
_exptl_crystal_size_max 0.120
_exptl_crystal_size_mid 0.090
_exptl_crystal_size_min 0.010
_refine_diff_density_max 0.990
_refine_diff_density_min -1.460
_refine_ls_extinction_method none
_refine_ls_goodness_of_fit_ref 1.177
_refine_ls_hydrogen_treatment constr
_refine_ls_number_parameters 271
_refine_ls_number_reflns 3615
_refine_ls_number_restraints 0
_refine_ls_R_factor_gt 0.0407
_refine_ls_shift/su_max 0.000
_refine_ls_structure_factor_coef Fsqd
_refine_ls_weighting_details 'w = 1/[\s^2^(Fo^2^)+(0.0791P)^2^+1.6874P] where P=(Fo^2^+2Fc^2^)/3'
_refine_ls_weighting_scheme calc
_refine_ls_wR_factor_ref 0.1278
_reflns_number_gt 3345
_reflns_number_total 3616
_reflns_threshold_expression F^2^>2.0\s(F^2^)
_cod_data_source_file c5dt00505a2.cif
_cod_data_source_block Ru2-245Cl3
_cod_depositor_comments 'Adding full bibliography for 7034506--7034522.cif.'
_cod_original_cell_volume 1052.5(4)
_cod_database_code 7034512

loop_
_symmetry_equiv_pos_site_id
_symmetry_equiv_pos_as_xyz
1 +X,+Y,+Z
2 -X,-Y,-Z

loop_
_atom_site_label
_atom_site_type_symbol
_atom_site_fract_x
_atom_site_fract_y
_atom_site_fract_z
_atom_site_U_iso_or_equiv
_atom_site_adp_type
_atom_site_occupancy
_atom_site_symmetry_multiplicity
_atom_site_calc_flag
_atom_site_refinement_flags
Ru1 Ru 0.56451(3) 0.09404(3) -0.05416(3) 0.01101(15) Uani 1.0 2 d .
Cl1 Cl 0.12211(14) 0.04572(14) 0.36202(12) 0.0342(4) Uani 1.0 2 d .
Cl2 Cl 0.29739(14) 0.22246(12) 0.65519(9) 0.0269(3) Uani 1.0 2 d .
Cl3 Cl 0.61909(14) 0.26494(15) 0.46499(11) 0.0346(4) Uani 1.0 2 d .
Cl4 Cl -0.08900(12) 0.06389(11) 0.14656(9) 0.0215(3) Uani 1.0 2 d .
Cl5 Cl -0.30951(12) 0.56630(12) -0.08385(11) 0.0242(3) Uani 1.0 2 d .
Cl6 Cl 0.01965(13) 0.63375(12) -0.25097(10) 0.0269(3) Uani 1.0 2 d .
O1 O 0.5291(4) 0.1438(3) 0.1032(3) 0.0145(6) Uani 1.0 2 d .
O2 O 0.4034(4) -0.0435(3) 0.2081(3) 0.0163(7) Uani 1.0 2 d .
O3 O 0.3627(4) 0.2121(3) -0.0750(3) 0.0155(6) Uani 1.0 2 d .
O4 O 0.2346(4) 0.0279(3) 0.0344(3) 0.0143(6) Uani 1.0 2 d .
O5 O 0.6960(4) 0.2832(3) -0.1858(3) 0.0168(7) Uani 1.0 2 d .
C1 C 0.4507(5) 0.0663(5) 0.1992(4) 0.0142(9) Uani 1.0 2 d .
C2 C 0.4096(5) 0.1078(5) 0.3116(4) 0.0162(9) Uani 1.0 2 d .
C3 C 0.2668(5) 0.0949(5) 0.3948(5) 0.0224(10) Uani 1.0 2 d .
C4 C 0.2323(6) 0.1297(5) 0.4990(5) 0.0242(10) Uani 1.0 2 d .
C5 C 0.3425(6) 0.1792(5) 0.5234(4) 0.0194(10) Uani 1.0 2 d .
C6 C 0.4832(6) 0.1978(5) 0.4399(4) 0.0208(10) Uani 1.0 2 d .
C7 C 0.5153(5) 0.1620(5) 0.3356(4) 0.0206(10) Uani 1.0 2 d .
C8 C 0.2412(5) 0.1549(5) -0.0233(4) 0.0137(9) Uani 1.0 2 d .
C9 C 0.0982(5) 0.2497(5) -0.0356(4) 0.0145(9) Uani 1.0 2 d .
C10 C -0.0495(5) 0.2193(5) 0.0334(4) 0.0161(9) Uani 1.0 2 d .
C11 C -0.1736(5) 0.3175(5) 0.0173(4) 0.0191(9) Uani 1.0 2 d .
C12 C -0.1530(5) 0.4452(5) -0.0679(4) 0.0186(9) Uani 1.0 2 d .
C13 C -0.0078(5) 0.4763(5) -0.1402(4) 0.0182(9) Uani 1.0 2 d .
C14 C 0.1140(5) 0.3797(5) -0.1217(4) 0.0181(9) Uani 1.0 2 d .
C15 C 0.6172(6) 0.3883(5) -0.2681(4) 0.0216(10) Uani 1.0 2 d .
C16 C 0.7407(6) 0.4629(5) -0.3687(5) 0.0292(11) Uani 1.0 2 d .
C17 C 0.8678(6) 0.3455(6) -0.3818(5) 0.0310(12) Uani 1.0 2 d .
C18 C 0.8515(5) 0.2511(5) -0.2532(4) 0.0194(9) Uani 1.0 2 d .
H4 H 0.1344 0.1201 0.5540 0.0291 Uiso 1.0 2 calc R
H7 H 0.6119 0.1748 0.2791 0.0247 Uiso 1.0 2 calc R
H11 H -0.2727 0.2963 0.0652 0.0229 Uiso 1.0 2 calc R
H14 H 0.2128 0.4023 -0.1694 0.0217 Uiso 1.0 2 calc R
H15A H 0.5455 0.4528 -0.2273 0.0259 Uiso 1.0 2 calc R
H15B H 0.5604 0.3449 -0.2991 0.0259 Uiso 1.0 2 calc R
H16A H 0.7720 0.5340 -0.3468 0.0351 Uiso 1.0 2 calc R
H16B H 0.7085 0.5075 -0.4440 0.0351 Uiso 1.0 2 calc R
H17A H 0.8548 0.2963 -0.4335 0.0371 Uiso 1.0 2 calc R
H17B H 0.9682 0.3809 -0.4167 0.0371 Uiso 1.0 2 calc R
H18A H 0.8703 0.1527 -0.2510 0.0233 Uiso 1.0 2 calc R
H18B H 0.9246 0.2686 -0.2184 0.0233 Uiso 1.0 2 calc R

loop_
_atom_site_aniso_label
_atom_site_aniso_U_11
_atom_site_aniso_U_22
_atom_site_aniso_U_33
_atom_site_aniso_U_12
_atom_site_aniso_U_13
_atom_site_aniso_U_23
Ru1 0.0103(3) 0.0129(3) 0.0107(2) -0.00078(14) -0.00318(14) -0.00462(14)
Cl1 0.0237(7) 0.0429(8) 0.0446(8) -0.0043(6) -0.0065(6) -0.0256(6)
Cl2 0.0368(7) 0.0293(7) 0.0161(6) -0.0055(5) -0.0023(5) -0.0120(5)
Cl3 0.0296(7) 0.0535(9) 0.0330(7) -0.0143(6) -0.0055(6) -0.0254(6)
Cl4 0.0167(6) 0.0222(6) 0.0210(6) -0.0019(5) -0.0037(5) -0.0024(5)
Cl5 0.0182(6) 0.0226(6) 0.0329(7) 0.0053(5) -0.0100(5) -0.0111(5)
Cl6 0.0258(6) 0.0211(6) 0.0289(6) -0.0024(5) -0.0097(5) 0.0003(5)
O1 0.0165(15) 0.0155(15) 0.0133(14) -0.0040(12) -0.0046(12) -0.0049(12)
O2 0.0190(16) 0.0175(16) 0.0144(14) -0.0043(13) -0.0051(12) -0.0051(12)
O3 0.0137(15) 0.0163(15) 0.0162(15) -0.0010(12) -0.0032(12) -0.0058(12)
O4 0.0118(14) 0.0163(15) 0.0136(14) -0.0008(12) -0.0029(11) -0.0040(12)
O5 0.0163(16) 0.0153(15) 0.0170(15) -0.0032(12) -0.0040(12) -0.0025(12)
C1 0.0101(19) 0.017(2) 0.016(2) 0.0040(17) -0.0063(17) -0.0067(17)
C2 0.020(3) 0.015(2) 0.015(2) -0.0006(18) -0.0052(18) -0.0076(17)
C3 0.019(3) 0.026(3) 0.026(3) 0.0001(19) -0.0074(19) -0.013(2)
C4 0.020(3) 0.027(3) 0.024(3) -0.008(2) 0.0040(19) -0.012(2)
C5 0.027(3) 0.017(3) 0.014(2) 0.0009(18) -0.0036(18) -0.0069(17)
C6 0.023(3) 0.022(3) 0.022(3) -0.0025(19) -0.0097(19) -0.0094(18)
C7 0.021(3) 0.024(3) 0.016(2) -0.0038(19) -0.0030(18) -0.0053(18)
C8 0.014(2) 0.021(3) 0.0104(19) -0.0010(17) -0.0047(16) -0.0080(17)
C9 0.014(2) 0.017(2) 0.015(2) 0.0007(17) -0.0060(16) -0.0077(17)
C10 0.017(3) 0.019(3) 0.014(2) -0.0026(17) -0.0045(17) -0.0063(17)
C11 0.014(2) 0.026(3) 0.019(3) -0.0020(18) -0.0030(17) -0.0094(18)
C12 0.017(3) 0.022(3) 0.020(3) 0.0033(18) -0.0072(18) -0.0113(18)
C13 0.019(3) 0.018(3) 0.019(2) -0.0025(18) -0.0078(18) -0.0058(18)
C14 0.016(3) 0.023(3) 0.016(2) -0.0033(18) -0.0008(17) -0.0091(18)
C15 0.024(3) 0.017(3) 0.023(3) -0.0028(19) -0.0105(19) -0.0012(18)
C16 0.037(3) 0.018(3) 0.027(3) -0.008(3) -0.009(3) 0.003(2)
C17 0.031(3) 0.030(3) 0.021(3) -0.005(3) -0.002(2) 0.001(2)
C18 0.018(3) 0.018(3) 0.020(3) -0.0043(18) -0.0022(18) -0.0039(18)

loop_
_atom_type_symbol
_atom_type_description
_atom_type_scat_dispersion_real
_atom_type_scat_dispersion_imag
_atom_type_scat_source
C C 0.0033 0.0016
;
International Tables for Crystallography
(1992, Vol. C, Tables 4.2.6.8 and 6.1.1.4)
;
H H 0.0000 0.0000
;
International Tables for Crystallography
(1992, Vol. C, Table 6.1.1.4)
;
O O 0.0106 0.0060
;
International Tables for Crystallography
(1992, Vol. C, Tables 4.2.6.8 and 6.1.1.4)
;
Ru Ru -1.2594 0.8363
;
International Tables for Crystallography
(1992, Vol. C, Tables 4.2.6.8 and 6.1.1.4)
;
Cl Cl 0.1484 0.1585
;
International Tables for Crystallography
(1992, Vol. C, Tables 4.2.6.8 and 6.1.1.4)
;

loop_
_geom_angle_atom_site_label_1
_geom_angle_atom_site_label_2
_geom_angle_atom_site_label_3
_geom_angle
_geom_angle_publ_flag
_geom_angle_site_symmetry_1
_geom_angle_site_symmetry_3
Ru1 Ru1 O1 89.93(8) yes 2_655 .
Ru1 Ru1 O2 89.31(9) yes 2_655 2_655
Ru1 Ru1 O3 89.24(9) yes 2_655 .
Ru1 Ru1 O4 89.83(9) yes 2_655 2_655
Ru1 Ru1 O5 173.35(10) yes 2_655 .
O1 Ru1 O2 179.15(12) yes . 2_655
O1 Ru1 O3 88.50(13) yes . .
O1 Ru1 O4 92.49(13) yes . 2_655
O1 Ru1 O5 96.60(12) yes . .
O2 Ru1 O3 91.11(13) yes 2_655 .
O2 Ru1 O4 87.89(13) yes 2_655 2_655
O2 Ru1 O5 84.15(13) yes 2_655 .
O3 Ru1 O4 178.64(15) yes . 2_655
O3 Ru1 O5 89.63(11) yes . .
O4 Ru1 O5 91.18(11) yes 2_655 .
Ru1 O1 C1 116.5(4) yes . .
Ru1 O2 C1 118.7(3) yes 2_655 .
Ru1 O3 C8 118.3(3) yes . .
Ru1 O4 C8 117.6(3) yes 2_655 .
Ru1 O5 C15 116.3(3) yes . .
Ru1 O5 C18 116.6(3) yes . .
C15 O5 C18 108.9(3) yes . .
O1 C1 O2 125.3(5) yes . .
O1 C1 C2 117.7(5) yes . .
O2 C1 C2 116.9(4) yes . .
C1 C2 C3 122.7(5) yes . .
C1 C2 C7 119.7(4) yes . .
C3 C2 C7 117.6(5) yes . .
Cl1 C3 C2 119.9(5) yes . .
Cl1 C3 C4 118.0(4) yes . .
C2 C3 C4 122.0(6) yes . .
C3 C4 C5 119.3(4) yes . .
Cl2 C5 C4 118.8(4) yes . .
Cl2 C5 C6 121.5(5) yes . .
C4 C5 C6 119.7(5) yes . .
Cl3 C6 C5 120.7(5) yes . .
Cl3 C6 C7 119.4(4) yes . .
C5 C6 C7 119.9(6) yes . .
C2 C7 C6 121.4(4) yes . .
O3 C8 O4 124.8(4) yes . .
O3 C8 C9 115.2(4) yes . .
O4 C8 C9 119.9(4) yes . .
C8 C9 C10 125.7(4) yes . .
C8 C9 C14 116.9(4) yes . .
C10 C9 C14 117.4(4) yes . .
Cl4 C10 C9 123.4(4) yes . .
Cl4 C10 C11 115.9(3) yes . .
C9 C10 C11 120.7(4) yes . .
C10 C11 C12 120.1(4) yes . .
Cl5 C12 C11 119.0(4) yes . .
Cl5 C12 C13 120.7(3) yes . .
C11 C12 C13 120.3(4) yes . .
Cl6 C13 C12 121.0(4) yes . .
Cl6 C13 C14 120.0(4) yes . .
C12 C13 C14 119.0(4) yes . .
C9 C14 C13 122.4(4) yes . .
O5 C15 C16 104.7(4) yes . .
C15 C16 C17 102.2(4) yes . .
C16 C17 C18 103.5(4) yes . .
O5 C18 C17 106.2(4) yes . .
C3 C4 H4 120.336 no . .
C5 C4 H4 120.330 no . .
C2 C7 H7 119.295 no . .
C6 C7 H7 119.302 no . .
C10 C11 H11 119.957 no . .
C12 C11 H11 119.961 no . .
C9 C14 H14 118.793 no . .
C13 C14 H14 118.789 no . .
O5 C15 H15A 110.807 no . .
O5 C15 H15B 110.813 no . .
C16 C15 H15A 110.808 no . .
C16 C15 H15B 110.817 no . .
H15A C15 H15B 108.875 no . .
C15 C16 H16A 111.330 no . .
C15 C16 H16B 111.328 no . .
C17 C16 H16A 111.325 no . .
C17 C16 H16B 111.322 no . .
H16A C16 H16B 109.210 no . .
C16 C17 H17A 111.055 no . .
C16 C17 H17B 111.051 no . .
C18 C17 H17A 111.056 no . .
C18 C17 H17B 111.061 no . .
H17A C17 H17B 109.033 no . .
O5 C18 H18A 110.496 no . .
O5 C18 H18B 110.492 no . .
C17 C18 H18A 110.501 no . .
C17 C18 H18B 110.496 no . .
H18A C18 H18B 108.671 no . .

loop_
_geom_bond_atom_site_label_1
_geom_bond_atom_site_label_2
_geom_bond_distance
_geom_bond_publ_flag
_geom_bond_site_symmetry_2
Ru1 Ru1 2.2756(6) yes 2_655
Ru1 O1 2.081(4) yes .
Ru1 O2 2.051(4) yes 2_655
Ru1 O3 2.063(3) yes .
Ru1 O4 2.068(3) yes 2_655
Ru1 O5 2.345(3) yes .
Cl1 C3 1.744(7) yes .
Cl2 C5 1.730(6) yes .
Cl3 C6 1.725(7) yes .
Cl4 C10 1.737(4) yes .
Cl5 C12 1.733(5) yes .
Cl6 C13 1.727(4) yes .
O1 C1 1.267(5) yes .
O2 C1 1.264(6) yes .
O3 C8 1.268(6) yes .
O4 C8 1.262(5) yes .
O5 C15 1.457(6) yes .
O5 C18 1.462(5) yes .
C1 C2 1.499(7) yes .
C2 C3 1.399(6) yes .
C2 C7 1.386(8) yes .
C3 C4 1.372(8) yes .
C4 C5 1.397(9) yes .
C5 C6 1.389(6) yes .
C6 C7 1.382(8) yes .
C8 C9 1.502(6) yes .
C9 C10 1.406(6) yes .
C9 C14 1.395(6) yes .
C10 C11 1.392(6) yes .
C11 C12 1.376(6) yes .
C12 C13 1.398(6) yes .
C13 C14 1.372(6) yes .
C15 C16 1.502(6) yes .
C16 C17 1.527(7) yes .
C17 C18 1.517(6) yes .
C4 H4 0.950 no .
C7 H7 0.950 no .
C11 H11 0.950 no .
C14 H14 0.950 no .
C15 H15A 0.990 no .
C15 H15B 0.990 no .
C16 H16A 0.990 no .
C16 H16B 0.990 no .
C17 H17A 0.990 no .
C17 H17B 0.990 no .
C18 H18A 0.990 no .
C18 H18B 0.990 no .

loop_
_geom_contact_atom_site_label_1
_geom_contact_atom_site_label_2
_geom_contact_distance
_geom_contact_publ_flag
_geom_contact_site_symmetry_2
Cl1 O2 2.896(3) no .
Cl1 C1 3.092(4) no .
Cl2 Cl3 3.1732(17) no .
Cl4 O4 2.905(3) no .
Cl4 C8 3.246(4) no .
Cl5 Cl6 3.1726(16) no .
O1 C3 3.571(5) no .
O1 C7 2.888(7) no .
O1 C8 3.483(7) no .
O2 C3 2.934(7) no .
O2 C7 3.524(8) no .
O2 C8 3.462(6) no .
O2 C8 3.599(5) no 2_655
O2 C15 3.421(6) no 2_655
O2 C18 3.335(7) no 2_655
O3 C1 3.465(6) no .
O3 C1 3.600(6) no 2_655
O3 C14 2.690(6) no .
O3 C15 3.135(5) no .
O4 C1 3.448(7) no .
O4 C10 2.967(5) no .
O4 C18 3.224(5) no 2_655
C2 C5 2.797(8) no .
C3 C6 2.757(9) no .
C4 C7 2.770(6) no .
C9 C12 2.798(6) no .
C10 C13 2.779(6) no .
C11 C14 2.759(6) no .
Cl1 Cl1 3.3658(18) no 2_556
Cl1 Cl6 3.2854(18) no 2_565
Cl2 Cl4 3.5900(17) no 2_556
Cl2 O2 3.573(4) no 2_656
Cl2 O3 3.522(4) no 1_556
Cl2 C14 3.472(5) no 1_556
Cl4 Cl2 3.5900(17) no 2_556
Cl4 O4 3.418(4) no 2_555
Cl5 O1 3.244(3) no 2_565
Cl5 O3 3.371(4) no 2_565
Cl5 O5 3.557(4) no 1_455
Cl6 Cl1 3.2854(18) no 2_565
O1 Cl5 3.244(3) no 2_565
O1 C11 3.318(6) no 1_655
O2 Cl2 3.573(4) no 2_656
O3 Cl2 3.522(4) no 1_554
O3 Cl5 3.371(4) no 2_565
O4 Cl4 3.418(4) no 2_555
O5 Cl5 3.557(4) no 1_655
O5 C11 3.257(7) no 1_655
O5 C12 3.307(8) no 1_655
C5 C7 3.535(6) no 2_656
C5 C16 3.574(6) no 2_665
C7 C5 3.535(6) no 2_656
C11 O1 3.318(6) no 1_455
C11 O5 3.257(7) no 1_455
C11 C18 3.551(8) no 1_455
C12 O5 3.307(8) no 1_455
C12 C14 3.556(9) no 2_565
C12 C18 3.513(8) no 1_455
C14 Cl2 3.472(5) no 1_554
C14 C12 3.556(9) no 2_565
C16 C5 3.574(6) no 2_665
C18 C11 3.551(8) no 1_655
C18 C12 3.513(8) no 1_655
Ru1 H15A 3.5796 no .
Ru1 H15B 3.2216 no .
Ru1 H18A 3.1136 no .
Cl1 H4 2.7673 no .
Cl1 H17A 3.3175 no 2_655
Cl1 H18A 2.8166 no 2_655
Cl2 H4 2.7974 no .
Cl3 H7 2.7769 no .
Cl4 H11 2.7274 no .
Cl4 H18A 2.9354 no 2_655
Cl4 H18B 3.3965 no 2_655
Cl5 H11 2.7775 no .
Cl6 H14 2.7724 no .
O1 H7 2.6546 no .
O2 H15B 2.9116 no 2_655
O2 H18A 2.8413 no 2_655
O3 H14 2.3421 no .
O3 H15A 3.0231 no .
O3 H15B 2.8398 no .
O4 H18A 2.6764 no 2_655
O4 H18B 3.4186 no 2_655
O5 H16A 2.7301 no .
O5 H16B 3.1930 no .
O5 H17A 2.8962 no .
O5 H17B 3.1656 no .
C1 H7 2.6364 no .
C2 H4 3.2788 no .
C3 H7 3.2447 no .
C5 H7 3.2527 no .
C6 H4 3.2679 no .
C8 H14 2.5817 no .
C9 H11 3.2866 no .
C10 H14 3.2523 no .
C12 H14 3.2416 no .
C13 H11 3.2639 no .
C15 H14 3.5775 no .
C15 H17A 2.7492 no .
C15 H17B 3.2098 no .
C15 H18A 3.0260 no .
C15 H18B 3.0502 no .
C16 H18A 3.1834 no .
C16 H18B 2.9001 no .
C17 H15A 3.2181 no .
C17 H15B 2.7315 no .
C18 H15A 3.1707 no .
C18 H15B 2.8618 no .
C18 H16A 2.7826 no .
C18 H16B 3.2409 no .
H14 H15A 3.0832 no .
H14 H15B 3.1662 no .
H15A H16A 2.2930 no .
H15A H16B 2.5391 no .
H15B H16A 2.8635 no .
H15B H16B 2.2887 no .
H15B H17A 2.7696 no .
H15B H18A 3.2549 no .
H16A H17A 2.8816 no .
H16A H17B 2.3126 no .
H16A H18B 2.9751 no .
H16B H17A 2.3105 no .
H16B H17B 2.5738 no .
H17A H18A 2.2469 no .
H17A H18B 2.8268 no .
H17B H18A 2.6325 no .
H17B H18B 2.2439 no .
Cl1 H4 2.9501 no 2_556
Cl2 H14 3.1371 no 1_556
Cl2 H15B 3.2710 no 1_556
Cl2 H16B 3.0849 no 2_665
Cl2 H17B 3.4045 no 1_456
Cl2 H18B 3.3444 no 1_456
Cl3 H15B 3.1404 no 1_556
Cl3 H16B 3.4250 no 1_556
Cl3 H16B 3.4767 no 2_665
Cl3 H17A 2.9819 no 1_556
Cl4 H4 3.4329 no 2_556
Cl4 H7 2.9763 no 1_455
Cl5 H15A 3.1613 no 1_455
Cl5 H16A 3.1947 no 1_455
Cl6 H16A 3.3846 no 1_455
Cl6 H17A 3.5238 no 2_664
O1 H11 2.5152 no 1_655
O5 H11 3.2414 no 1_655
C1 H11 3.4967 no 1_655
C4 H16A 3.3286 no 2_665
C4 H17A 3.5687 no 1_456
C4 H17B 3.3930 no 1_456
C5 H16A 3.2139 no 2_665
C5 H16B 3.0246 no 2_665
C6 H16A 3.3881 no 2_665
C6 H16B 3.2087 no 2_665
C7 H11 3.2593 no 1_655
C9 H18B 3.1033 no 1_455
C10 H7 3.5918 no 1_455
C10 H18B 3.0366 no 1_455
C11 H7 3.2182 no 1_455
C11 H18B 2.9353 no 1_455
C12 H16A 3.4857 no 1_455
C12 H18B 2.8714 no 1_455
C13 H16A 3.5827 no 1_455
C13 H18B 2.8925 no 1_455
C14 H18B 3.0091 no 1_455
C16 H17B 3.3584 no 2_764
C17 H4 3.1445 no 1_654
C17 H17B 3.3193 no 2_764
C18 H4 3.3455 no 1_654
H4 Cl1 2.9501 no 2_556
H4 Cl4 3.4329 no 2_556
H4 C17 3.1445 no 1_456
H4 C18 3.3455 no 1_456
H4 H17A 2.8544 no 1_456
H4 H17B 2.9003 no 1_456
H4 H18A 2.8975 no 1_456
H4 H18B 3.5029 no 1_456
H7 Cl4 2.9763 no 1_655
H7 C10 3.5918 no 1_655
H7 C11 3.2182 no 1_655
H7 H11 2.4703 no 1_655
H11 O1 2.5152 no 1_455
H11 O5 3.2414 no 1_455
H11 C1 3.4967 no 1_455
H11 C7 3.2593 no 1_455
H11 H7 2.4703 no 1_455
H11 H18B 3.4633 no 1_455
H14 Cl2 3.1371 no 1_554
H14 H18B 3.5737 no 1_455
H15A Cl5 3.1613 no 1_655
H15B Cl2 3.2710 no 1_554
H15B Cl3 3.1404 no 1_554
H16A Cl5 3.1947 no 1_655
H16A Cl6 3.3846 no 1_655
H16A C4 3.3286 no 2_665
H16A C5 3.2139 no 2_665
H16A C6 3.3881 no 2_665
H16A C12 3.4857 no 1_655
H16A C13 3.5827 no 1_655
H16A H17B 3.1197 no 2_764
H16B Cl2 3.0849 no 2_665
H16B Cl3 3.4250 no 1_554
H16B Cl3 3.4767 no 2_665
H16B C5 3.0246 no 2_665
H16B C6 3.2087 no 2_665
H16B H17B 3.1956 no 2_764
H17A Cl3 2.9819 no 1_554
H17A Cl6 3.5238 no 2_664
H17A C4 3.5687 no 1_654
H17A H4 2.8544 no 1_654
H17B Cl2 3.4045 no 1_654
H17B C4 3.3930 no 1_654
H17B C16 3.3584 no 2_764
H17B C17 3.3193 no 2_764
H17B H4 2.9003 no 1_654
H17B H16A 3.1197 no 2_764
H17B H16B 3.1956 no 2_764
H17B H17B 2.6347 no 2_764
H18A H4 2.8975 no 1_654
H18B Cl2 3.3444 no 1_654
H18B C9 3.1033 no 1_655
H18B C10 3.0366 no 1_655
H18B C11 2.9353 no 1_655
H18B C12 2.8714 no 1_655
H18B C13 2.8925 no 1_655
H18B C14 3.0091 no 1_655
H18B H4 3.5029 no 1_654
H18B H11 3.4633 no 1_655
H18B H14 3.5737 no 1_655
